data_7062608
loop_
_publ_author_name
'Tupolova, Yulia P.'
'Popov, Leonid D.'
'Vlasenko, Valery G.'
'Gishko, Konstantin B.'
'Kapustina, Anna A.'
'Berejnaya, Alexandra G.'
'Golubeva, Yuliya A.'
'Klyushova, Lyubov S.'
'Lider, Elizaveta V.'
'Lazarenko, Vladimir A.'
'Bachurin, Stanislav S.'
'Shcherbakov, Igor N.'

_publ_section_title
;
 Crystal structure and cytotoxic activity of Cu(ii) complexes with
 bis-benzoxazolylhydrazone of 2,6-diacetylpyridine
;
_journal_issue 31
_journal_name_full 'New Journal of Chemistry'
_journal_page_first 14972
_journal_page_last 14985
_journal_paper_doi 10.1039/D3NJ02445H
_journal_volume 47
_journal_year 2023
_chemical_formula_moiety 'C23 H20 Cu N7 O3, Cl O4'
_chemical_formula_sum 'C23 H20 Cl Cu N7 O7'
_chemical_formula_weight 605.45
_space_group_crystal_system triclinic
_space_group_IT_number 2
_space_group_name_Hall '-P 1'
_space_group_name_H-M_alt 'P -1'
_atom_sites_solution_hydrogens mixed
_audit_creation_date 2023-07-12
_audit_creation_method
;
Olex2 1.3
(compiled 2020.11.12 svn.r5f609507 for OlexSys, GUI svn.r6408)
;
_audit_update_record
;
2023-07-18 deposited with the CCDC.	2023-07-19 downloaded from the CCDC.
;
_cell_angle_alpha 80.19(3)
_cell_angle_beta 83.70(3)
_cell_angle_gamma 73.99(3)
_cell_formula_units_Z 2
_cell_length_a 7.2800(15)
_cell_length_b 13.060(3)
_cell_length_c 14.970(3)
_cell_measurement_reflns_used 3445
_cell_measurement_temperature 100(2)
_cell_measurement_theta_max 27.747
_cell_measurement_theta_min 2.406
_cell_volume 1345.1(5)
_computing_data_collection 'marccd software'
_computing_molecular_graphics 'Olex2 1.3 (Dolomanov et al., 2009)'
_computing_publication_material 'Olex2 1.3 (Dolomanov et al., 2009)'
_computing_structure_refinement 'XL  (Sheldrick, 2008)'
_computing_structure_solution 'XT (Sheldrick, 2015)'
_diffrn_ambient_temperature 100(2)
_diffrn_measured_fraction_theta_full 0.954
_diffrn_measured_fraction_theta_max 0.953
_diffrn_measurement_device_type 'Rayonix SX165 CCD'
_diffrn_measurement_method '\f scans'
_diffrn_radiation_type synchrotron
_diffrn_radiation_wavelength 0.745
_diffrn_reflns_av_R_equivalents 0.0905
_diffrn_reflns_av_unetI/netI 0.0812
_diffrn_reflns_Laue_measured_fraction_full 0.954
_diffrn_reflns_Laue_measured_fraction_max 0.953
_diffrn_reflns_limit_h_max 9
_diffrn_reflns_limit_h_min -9
_diffrn_reflns_limit_k_max 16
_diffrn_reflns_limit_k_min -16
_diffrn_reflns_limit_l_max 17
_diffrn_reflns_limit_l_min -18
_diffrn_reflns_number 18104
_diffrn_reflns_point_group_measured_fraction_full 0.954
_diffrn_reflns_point_group_measured_fraction_max 0.953
_diffrn_reflns_theta_full 26.551
_diffrn_reflns_theta_max 27.747
_diffrn_reflns_theta_min 2.406
_exptl_absorpt_coefficient_mu 1.088
_exptl_absorpt_correction_T_max 1
_exptl_absorpt_correction_T_min 0.875
_exptl_absorpt_correction_type empirical
_exptl_absorpt_process_details 'XDS, Kabsh 2010'
_exptl_crystal_colour red
_exptl_crystal_colour_primary red
_exptl_crystal_density_diffrn 1.495
_exptl_crystal_description block
_exptl_crystal_F_000 618
_exptl_crystal_size_max 0.1
_exptl_crystal_size_mid 0.05
_exptl_crystal_size_min 0.04
_refine_diff_density_max 0.721
_refine_diff_density_min -1.390
_refine_diff_density_rms 0.093
_refine_ls_extinction_method none
_refine_ls_goodness_of_fit_ref 0.989
_refine_ls_hydrogen_treatment constr
_refine_ls_matrix_type full
_refine_ls_number_parameters 355
_refine_ls_number_reflns 5252
_refine_ls_number_restraints 0
_refine_ls_restrained_S_all 0.989
_refine_ls_R_factor_all 0.0703
_refine_ls_R_factor_gt 0.0528
_refine_ls_shift/su_max 0.000
_refine_ls_shift/su_mean 0.000
_refine_ls_structure_factor_coef Fsqd
_refine_ls_weighting_details 'w=1/[\s^2^(Fo^2^)+(0.0902P)^2^] where P=(Fo^2^+2Fc^2^)/3'
_refine_ls_weighting_scheme calc
_refine_ls_wR_factor_gt 0.1326
_refine_ls_wR_factor_ref 0.1441
_reflns_Friedel_coverage 0.000
_reflns_number_gt 4091
_reflns_number_total 5252
_reflns_threshold_expression 'I > 2\s(I)'
_cod_data_source_file d3nj02445h2.cif
_cod_data_source_block 163tup
_cod_depositor_comments 'Adding full bibliography for 7062606--7062608.cif.'
_cod_database_code 7062608
_shelx_shelxl_version_number 2018/3
_shelx_space_group_comment
;
The symmetry employed for this shelxl refinement is uniquely defined
by the following loop, which should always be used as a source of
symmetry information in preference to the above space-group names.
They are only intended as comments.
;
_shelx_estimated_absorpt_t_max 0.958
_shelx_estimated_absorpt_t_min 0.899
_olex2_refinement_description
;
1. Fixed Uiso
 At 1.2 times of:
  All C(H) groups, All N(H) groups
 At 1.5 times of:
  All C(H,H,H) groups, All O(H,H) groups
2.a Rotating group:
 O3(H3A,H3B)
2.b Aromatic/amide H refined with riding coordinates:
 N1(H1), C12(H12), C11(H11), C19(H19), C20(H20), C13(H13), C22(H22), C5(H5),
 C4(H4), C21(H21), C3(H3), C2(H2)
2.c Idealised Me refined as rotating group:
 C16(H16A,H16B,H16C), C9(H9A,H9B,H9C)
;
_olex2_submission_special_instructions 'No special instructions were received'

loop_
_space_group_symop_operation_xyz
'x, y, z'
'-x, -y, -z'

loop_
_atom_site_label
_atom_site_type_symbol
_atom_site_fract_x
_atom_site_fract_y
_atom_site_fract_z
_atom_site_U_iso_or_equiv
_atom_site_adp_type
_atom_site_occupancy
_atom_site_site_symmetry_order
_atom_site_calc_flag
_atom_site_refinement_flags_posn
_atom_site_refinement_flags_adp
_atom_site_refinement_flags_occupancy
_atom_site_disorder_assembly
_atom_site_disorder_group
Cu1 Cu 0.78607(5) 0.55486(3) 0.61089(3) 0.02391(14) Uani 1 1 d . . . . .
Cl1 Cl 0.36782(11) 0.88275(6) 0.69108(6) 0.0284(2) Uani 1 1 d . . . . .
O3 O 0.4672(3) 0.60848(17) 0.65831(17) 0.0273(5) Uani 1 1 d . . . . .
H3A H 0.398926 0.578220 0.630402 0.041 Uiso 1 1 d R U . . .
H3B H 0.420016 0.678500 0.640571 0.041 Uiso 1 1 d R U . . .
O1 O 0.8189(3) 0.41994(18) 0.92177(17) 0.0289(5) Uani 1 1 d . . . . .
O2 O 0.7111(3) 0.30007(17) 0.52067(17) 0.0281(5) Uani 1 1 d . . . . .
O7 O 0.3709(4) 0.83276(19) 0.61150(19) 0.0399(6) Uani 1 1 d . . . . .
O5 O 0.1773(3) 0.9455(2) 0.7106(2) 0.0397(6) Uani 1 1 d . . . . .
N3 N 0.8646(4) 0.5986(2) 0.7233(2) 0.0263(6) Uani 1 1 d . . . . .
N5 N 0.7550(4) 0.5593(2) 0.4806(2) 0.0262(6) Uani 1 1 d . . . . .
N7 N 0.7837(4) 0.4029(2) 0.6112(2) 0.0250(6) Uani 1 1 d . . . . .
O6 O 0.4280(5) 0.7991(2) 0.7655(2) 0.0483(7) Uani 1 1 d . . . . .
N1 N 0.5968(4) 0.5054(2) 0.8250(2) 0.0274(6) Uani 1 1 d . . . . .
H1 H 0.539938 0.548701 0.778543 0.033 Uiso 1 1 calc R U . . .
N6 N 0.7311(4) 0.4681(2) 0.4532(2) 0.0261(6) Uani 1 1 d . . . . .
N4 N 0.8231(4) 0.6939(2) 0.5608(2) 0.0255(6) Uani 1 1 d . . . . .
N2 N 0.9115(4) 0.5360(2) 0.8068(2) 0.0283(6) Uani 1 1 d . . . . .
O4 O 0.4930(4) 0.9520(2) 0.6734(3) 0.0539(9) Uani 1 1 d . . . . .
C10 C 0.8682(4) 0.7515(2) 0.6161(2) 0.0261(7) Uani 1 1 d . . . . .
C17 C 0.7439(4) 0.3955(2) 0.5288(2) 0.0246(7) Uani 1 1 d . . . . .
C8 C 0.8996(4) 0.6931(2) 0.7088(2) 0.0264(7) Uani 1 1 d . . . . .
C15 C 0.7572(4) 0.6465(3) 0.4252(2) 0.0269(7) Uani 1 1 d . . . . .
C12 C 0.8506(4) 0.8948(3) 0.4926(3) 0.0298(7) Uani 1 1 d . . . . .
H12 H 0.857504 0.966027 0.468883 0.036 Uiso 1 1 calc R U . . .
C18 C 0.7298(4) 0.2417(3) 0.6072(2) 0.0273(7) Uani 1 1 d . . . . .
C11 C 0.8871(4) 0.8554(3) 0.5828(3) 0.0283(7) Uani 1 1 d . . . . .
H11 H 0.923394 0.897167 0.620459 0.034 Uiso 1 1 calc R U . . .
C19 C 0.7027(5) 0.1407(3) 0.6358(3) 0.0308(7) Uani 1 1 d . . . . .
H19 H 0.667874 0.101020 0.595885 0.037 Uiso 1 1 calc R U . . .
C23 C 0.7765(4) 0.3047(2) 0.6636(2) 0.0265(7) Uani 1 1 d . . . . .
C20 C 0.7295(5) 0.1007(3) 0.7267(3) 0.0365(8) Uani 1 1 d . . . . .
H20 H 0.711114 0.031669 0.750243 0.044 Uiso 1 1 calc R U . . .
C1 C 0.5141(4) 0.4384(3) 0.8899(2) 0.0280(7) Uani 1 1 d . . . . .
C13 C 0.8042(5) 0.8327(3) 0.4361(2) 0.0287(7) Uani 1 1 d . . . . .
H13 H 0.779889 0.860480 0.374384 0.034 Uiso 1 1 calc R U . . .
C7 C 0.7781(5) 0.4928(2) 0.8452(2) 0.0264(7) Uani 1 1 d . . . . .
C6 C 0.6526(5) 0.3855(3) 0.9494(2) 0.0281(7) Uani 1 1 d . . . . .
C22 C 0.8099(5) 0.2621(3) 0.7538(3) 0.0312(7) Uani 1 1 d . . . . .
H22 H 0.849246 0.300980 0.793001 0.037 Uiso 1 1 calc R U . . .
C16 C 0.7365(5) 0.6601(3) 0.3256(3) 0.0305(7) Uani 1 1 d . . . . .
H16A H 0.849965 0.614453 0.296883 0.046 Uiso 1 1 calc R U . . .
H16B H 0.723556 0.735581 0.299477 0.046 Uiso 1 1 calc R U . . .
H16C H 0.622314 0.639063 0.315057 0.046 Uiso 1 1 calc R U . . .
C14 C 0.7943(4) 0.7295(3) 0.4721(2) 0.0258(7) Uani 1 1 d . . . . .
C5 C 0.6268(5) 0.3116(3) 1.0230(3) 0.0343(8) Uani 1 1 d . . . . .
H5 H 0.724786 0.276139 1.063168 0.041 Uiso 1 1 calc R U . . .
C4 C 0.4447(5) 0.2921(3) 1.0347(3) 0.0376(8) Uani 1 1 d . . . . .
H4 H 0.417682 0.241587 1.084640 0.045 Uiso 1 1 calc R U . . .
C21 C 0.7829(5) 0.1592(3) 0.7843(3) 0.0355(8) Uani 1 1 d . . . . .
H21 H 0.801507 0.128664 0.846031 0.043 Uiso 1 1 calc R U . . .
C9 C 0.9661(5) 0.7399(3) 0.7789(3) 0.0350(8) Uani 1 1 d . . . . .
H9A H 0.948614 0.698515 0.838773 0.052 Uiso 1 1 calc R U . . .
H9B H 0.891504 0.814923 0.778666 0.052 Uiso 1 1 calc R U . . .
H9C H 1.102005 0.737248 0.765456 0.052 Uiso 1 1 calc R U . . .
C3 C 0.3038(5) 0.3444(3) 0.9755(3) 0.0366(8) Uani 1 1 d . . . . .
H3 H 0.182813 0.328542 0.985861 0.044 Uiso 1 1 calc R U . . .
C2 C 0.3334(5) 0.4201(3) 0.9009(3) 0.0321(7) Uani 1 1 d . . . . .
H2 H 0.236357 0.456404 0.860411 0.039 Uiso 1 1 calc R U . . .

loop_
_atom_site_aniso_label
_atom_site_aniso_U_11
_atom_site_aniso_U_22
_atom_site_aniso_U_33
_atom_site_aniso_U_23
_atom_site_aniso_U_13
_atom_site_aniso_U_12
Cu1 0.0164(2) 0.0207(2) 0.0343(2) -0.00540(15) -0.00136(14) -0.00359(14)
Cl1 0.0208(4) 0.0232(3) 0.0410(5) -0.0065(3) -0.0024(3) -0.0042(3)
O3 0.0200(11) 0.0214(10) 0.0390(14) -0.0062(9) -0.0041(9) -0.0012(8)
O1 0.0200(11) 0.0319(11) 0.0332(13) -0.0010(9) -0.0039(9) -0.0055(9)
O2 0.0184(11) 0.0227(10) 0.0434(14) -0.0081(9) -0.0021(9) -0.0039(8)
O7 0.0515(16) 0.0268(12) 0.0395(15) -0.0072(10) -0.0102(12) -0.0028(11)
O5 0.0225(13) 0.0328(13) 0.0620(19) -0.0103(12) 0.0056(11) -0.0054(10)
N3 0.0154(13) 0.0263(13) 0.0362(16) -0.0044(11) -0.0033(10) -0.0034(10)
N5 0.0144(12) 0.0234(12) 0.0389(16) -0.0071(11) 0.0003(10) -0.0010(9)
N7 0.0156(13) 0.0234(12) 0.0354(16) -0.0071(11) -0.0011(10) -0.0028(10)
O6 0.0601(19) 0.0344(13) 0.0439(17) -0.0021(12) -0.0195(14) 0.0024(13)
N1 0.0167(13) 0.0286(13) 0.0337(16) -0.0006(11) -0.0038(10) -0.0021(10)
N6 0.0188(13) 0.0262(13) 0.0337(15) -0.0105(11) -0.0003(10) -0.0035(10)
N4 0.0127(12) 0.0254(12) 0.0380(16) -0.0086(11) 0.0006(10) -0.0028(10)
N2 0.0220(14) 0.0274(13) 0.0347(16) -0.0033(11) -0.0045(11) -0.0048(11)
O4 0.0291(15) 0.0431(15) 0.097(3) -0.0262(16) 0.0105(14) -0.0173(12)
C10 0.0119(14) 0.0247(14) 0.041(2) -0.0086(13) 0.0023(12) -0.0031(11)
C17 0.0108(14) 0.0243(14) 0.0380(19) -0.0093(12) 0.0011(12) -0.0016(11)
C8 0.0122(14) 0.0265(15) 0.041(2) -0.0088(13) 0.0021(12) -0.0044(11)
C15 0.0107(14) 0.0275(15) 0.0401(19) -0.0084(13) 0.0006(12) 0.0002(11)
C12 0.0191(16) 0.0241(15) 0.044(2) -0.0052(13) 0.0045(13) -0.0049(12)
C18 0.0138(15) 0.0255(14) 0.042(2) -0.0088(13) 0.0005(12) -0.0019(11)
C11 0.0171(15) 0.0254(15) 0.043(2) -0.0078(13) 0.0011(13) -0.0052(12)
C19 0.0185(16) 0.0231(15) 0.050(2) -0.0090(14) 0.0011(14) -0.0030(12)
C23 0.0115(14) 0.0219(14) 0.045(2) -0.0073(13) 0.0026(12) -0.0023(11)
C20 0.0286(18) 0.0252(15) 0.054(2) -0.0059(15) 0.0015(15) -0.0057(13)
C1 0.0191(16) 0.0268(15) 0.0355(19) -0.0048(13) -0.0004(12) -0.0021(12)
C13 0.0199(16) 0.0293(15) 0.0351(19) -0.0051(13) 0.0002(13) -0.0036(12)
C7 0.0219(16) 0.0251(14) 0.0311(18) -0.0054(12) -0.0022(12) -0.0033(12)
C6 0.0187(16) 0.0312(16) 0.0345(19) -0.0064(13) -0.0010(12) -0.0060(12)
C22 0.0225(17) 0.0254(15) 0.044(2) -0.0073(14) -0.0003(14) -0.0028(12)
C16 0.0208(16) 0.0280(15) 0.041(2) -0.0053(14) -0.0014(13) -0.0034(12)
C14 0.0105(14) 0.0305(15) 0.0358(18) -0.0075(13) -0.0002(12) -0.0035(11)
C5 0.0266(18) 0.0363(18) 0.037(2) -0.0029(15) -0.0055(14) -0.0042(14)
C4 0.035(2) 0.0429(19) 0.035(2) -0.0009(15) 0.0006(15) -0.0140(16)
C21 0.0295(19) 0.0272(16) 0.045(2) -0.0013(15) -0.0011(15) -0.0033(13)
C9 0.0311(19) 0.0349(17) 0.043(2) -0.0059(15) -0.0033(15) -0.0150(14)
C3 0.0231(18) 0.045(2) 0.042(2) -0.0051(16) 0.0006(14) -0.0111(14)
C2 0.0206(17) 0.0381(18) 0.037(2) -0.0049(14) -0.0034(13) -0.0066(13)

loop_
_atom_type_symbol
_atom_type_description
_atom_type_scat_dispersion_real
_atom_type_scat_dispersion_imag
_atom_type_scat_source
C C 0.0026 0.0018 'International Tables Vol C Tables 4.2.6.8 and 6.1.1.4'
H H 0.0000 0.0000 'International Tables Vol C Tables 4.2.6.8 and 6.1.1.4'
Cl Cl 0.1436 0.1747 'International Tables Vol C Tables 4.2.6.8 and 6.1.1.4'
Cu Cu 0.2447 1.3792 'International Tables Vol C Tables 4.2.6.8 and 6.1.1.4'
N N 0.0049 0.0036 'International Tables Vol C Tables 4.2.6.8 and 6.1.1.4'
O O 0.0092 0.0067 'International Tables Vol C Tables 4.2.6.8 and 6.1.1.4'

loop_
_geom_angle_atom_site_label_1
_geom_angle_atom_site_label_2
_geom_angle_atom_site_label_3
_geom_angle
_geom_angle_site_symmetry_1
_geom_angle_site_symmetry_3
_geom_angle_publ_flag
N3 Cu1 O3 91.24(10) . . ?
N5 Cu1 O3 98.17(10) . . ?
N5 Cu1 N3 157.36(11) . . ?
N5 Cu1 N7 80.24(12) . . ?
N7 Cu1 O3 94.03(10) . . ?
N7 Cu1 N3 119.76(12) . . ?
N4 Cu1 O3 98.52(10) . . ?
N4 Cu1 N3 79.63(12) . . ?
N4 Cu1 N5 78.65(12) . . ?
N4 Cu1 N7 156.74(13) . . ?
O5 Cl1 O7 109.05(18) . . ?
O5 Cl1 O6 110.40(18) . . ?
O6 Cl1 O7 108.13(16) . . ?
O4 Cl1 O7 109.4(2) . . ?
O4 Cl1 O5 108.93(16) . . ?
O4 Cl1 O6 110.9(2) . . ?
Cu1 O3 H3A 110.3 . . ?
Cu1 O3 H3B 110.6 . . ?
H3A O3 H3B 103.5 . . ?
C7 O1 C6 106.1(2) . . ?
C17 O2 C18 104.4(3) . . ?
N2 N3 Cu1 128.7(2) . . ?
C8 N3 Cu1 113.9(2) . . ?
C8 N3 N2 116.6(3) . . ?
N6 N5 Cu1 117.9(2) . . ?
C15 N5 Cu1 119.1(2) . . ?
C15 N5 N6 123.0(3) . . ?
C17 N7 Cu1 107.0(2) . . ?
C17 N7 C23 105.2(3) . . ?
C23 N7 Cu1 146.6(2) . . ?
C1 N1 H1 125.7 . . ?
C7 N1 H1 125.7 . . ?
C7 N1 C1 108.7(3) . . ?
C17 N6 N5 104.8(3) . . ?
C10 N4 Cu1 118.3(2) . . ?
C10 N4 C14 123.5(3) . . ?
C14 N4 Cu1 118.1(2) . . ?
C7 N2 N3 113.0(3) . . ?
N4 C10 C8 113.1(3) . . ?
N4 C10 C11 119.8(3) . . ?
C11 C10 C8 127.1(3) . . ?
N7 C17 O2 114.5(3) . . ?
N7 C17 N6 129.4(3) . . ?
N6 C17 O2 116.0(3) . . ?
N3 C8 C10 114.8(3) . . ?
N3 C8 C9 123.6(3) . . ?
C10 C8 C9 121.5(3) . . ?
N5 C15 C16 124.4(3) . . ?
N5 C15 C14 111.5(3) . . ?
C14 C15 C16 124.0(3) . . ?
C11 C12 H12 119.2 . . ?
C11 C12 C13 121.6(3) . . ?
C13 C12 H12 119.2 . . ?
O2 C18 C23 108.1(3) . . ?
C19 C18 O2 127.4(3) . . ?
C19 C18 C23 124.5(3) . . ?
C10 C11 H11 121.3 . . ?
C12 C11 C10 117.4(3) . . ?
C12 C11 H11 121.3 . . ?
C18 C19 H19 122.1 . . ?
C18 C19 C20 115.7(3) . . ?
C20 C19 H19 122.1 . . ?
N7 C23 C18 107.7(3) . . ?
C22 C23 N7 133.1(3) . . ?
C22 C23 C18 119.2(3) . . ?
C19 C20 H20 119.2 . . ?
C19 C20 C21 121.6(3) . . ?
C21 C20 H20 119.2 . . ?
C6 C1 N1 106.2(3) . . ?
C6 C1 C2 121.4(3) . . ?
C2 C1 N1 132.3(3) . . ?
C12 C13 H13 120.9 . . ?
C14 C13 C12 118.2(3) . . ?
C14 C13 H13 120.9 . . ?
N1 C7 O1 110.1(3) . . ?
N2 C7 O1 117.5(3) . . ?
N2 C7 N1 132.5(3) . . ?
C1 C6 O1 108.9(3) . . ?
C5 C6 O1 127.0(3) . . ?
C5 C6 C1 124.1(3) . . ?
C23 C22 H22 121.5 . . ?
C23 C22 C21 117.0(3) . . ?
C21 C22 H22 121.5 . . ?
C15 C16 H16A 109.5 . . ?
C15 C16 H16B 109.5 . . ?
C15 C16 H16C 109.5 . . ?
H16A C16 H16B 109.5 . . ?
H16A C16 H16C 109.5 . . ?
H16B C16 H16C 109.5 . . ?
N4 C14 C15 112.2(3) . . ?
N4 C14 C13 119.4(3) . . ?
C13 C14 C15 128.4(3) . . ?
C6 C5 H5 122.5 . . ?
C6 C5 C4 115.1(3) . . ?
C4 C5 H5 122.5 . . ?
C5 C4 H4 119.2 . . ?
C3 C4 C5 121.7(3) . . ?
C3 C4 H4 119.2 . . ?
C20 C21 C22 121.8(4) . . ?
C20 C21 H21 119.1 . . ?
C22 C21 H21 119.1 . . ?
C8 C9 H9A 109.5 . . ?
C8 C9 H9B 109.5 . . ?
C8 C9 H9C 109.5 . . ?
H9A C9 H9B 109.5 . . ?
H9A C9 H9C 109.5 . . ?
H9B C9 H9C 109.5 . . ?
C4 C3 H3 118.9 . . ?
C4 C3 C2 122.2(3) . . ?
C2 C3 H3 118.9 . . ?
C1 C2 C3 115.6(3) . . ?
C1 C2 H2 122.2 . . ?
C3 C2 H2 122.2 . . ?

loop_
_geom_bond_atom_site_label_1
_geom_bond_atom_site_label_2
_geom_bond_distance
_geom_bond_site_symmetry_2
_geom_bond_publ_flag
Cu1 O3 2.301(2) . ?
Cu1 N3 2.050(3) . ?
Cu1 N5 1.977(3) . ?
Cu1 N7 1.988(3) . ?
Cu1 N4 1.922(3) . ?
Cl1 O7 1.448(3) . ?
Cl1 O5 1.430(3) . ?
Cl1 O6 1.433(3) . ?
Cl1 O4 1.428(3) . ?
O3 H3A 0.8877 . ?
O3 H3B 0.8881 . ?
O1 C7 1.363(4) . ?
O1 C6 1.403(4) . ?
O2 C17 1.359(4) . ?
O2 C18 1.387(4) . ?
N3 N2 1.393(4) . ?
N3 C8 1.306(4) . ?
N5 N6 1.384(4) . ?
N5 C15 1.292(4) . ?
N7 C17 1.322(5) . ?
N7 C23 1.396(4) . ?
N1 H1 0.8800 . ?
N1 C1 1.395(4) . ?
N1 C7 1.346(4) . ?
N6 C17 1.341(4) . ?
N4 C10 1.329(5) . ?
N4 C14 1.349(4) . ?
N2 C7 1.288(4) . ?
C10 C8 1.473(5) . ?
C10 C11 1.403(4) . ?
C8 C9 1.485(5) . ?
C15 C16 1.489(5) . ?
C15 C14 1.486(5) . ?
C12 H12 0.9500 . ?
C12 C11 1.387(5) . ?
C12 C13 1.392(5) . ?
C18 C19 1.376(5) . ?
C18 C23 1.400(5) . ?
C11 H11 0.9500 . ?
C19 H19 0.9500 . ?
C19 C20 1.386(6) . ?
C23 C22 1.391(5) . ?
C20 H20 0.9500 . ?
C20 C21 1.394(6) . ?
C1 C6 1.375(5) . ?
C1 C2 1.388(5) . ?
C13 H13 0.9500 . ?
C13 C14 1.381(5) . ?
C6 C5 1.368(5) . ?
C22 H22 0.9500 . ?
C22 C21 1.404(5) . ?
C16 H16A 0.9800 . ?
C16 H16B 0.9800 . ?
C16 H16C 0.9800 . ?
C5 H5 0.9500 . ?
C5 C4 1.405(5) . ?
C4 H4 0.9500 . ?
C4 C3 1.382(5) . ?
C21 H21 0.9500 . ?
C9 H9A 0.9800 . ?
C9 H9B 0.9800 . ?
C9 H9C 0.9800 . ?
C3 H3 0.9500 . ?
C3 C2 1.400(5) . ?
C2 H2 0.9500 . ?

loop_
_geom_torsion_atom_site_label_1
_geom_torsion_atom_site_label_2
_geom_torsion_atom_site_label_3
_geom_torsion_atom_site_label_4
_geom_torsion
_geom_torsion_site_symmetry_1
_geom_torsion_site_symmetry_2
_geom_torsion_site_symmetry_3
_geom_torsion_site_symmetry_4
_geom_torsion_publ_flag
Cu1 N3 N2 C7 -56.5(4) . . . . ?
Cu1 N3 C8 C10 2.5(3) . . . . ?
Cu1 N3 C8 C9 -177.5(3) . . . . ?
Cu1 N5 N6 C17 -2.3(3) . . . . ?
Cu1 N5 C15 C16 179.6(2) . . . . ?
Cu1 N5 C15 C14 3.0(3) . . . . ?
Cu1 N7 C17 O2 -171.48(19) . . . . ?
Cu1 N7 C17 N6 8.3(4) . . . . ?
Cu1 N7 C23 C18 164.3(3) . . . . ?
Cu1 N7 C23 C22 -17.5(6) . . . . ?
Cu1 N4 C10 C8 5.1(3) . . . . ?
Cu1 N4 C10 C11 -176.9(2) . . . . ?
Cu1 N4 C14 C15 -6.2(3) . . . . ?
Cu1 N4 C14 C13 174.6(2) . . . . ?
O1 C6 C5 C4 -180.0(3) . . . . ?
O2 C18 C19 C20 -179.6(3) . . . . ?
O2 C18 C23 N7 0.8(3) . . . . ?
O2 C18 C23 C22 -177.7(3) . . . . ?
N3 N2 C7 O1 172.4(3) . . . . ?
N3 N2 C7 N1 -8.0(5) . . . . ?
N5 N6 C17 O2 175.4(2) . . . . ?
N5 N6 C17 N7 -4.4(4) . . . . ?
N5 C15 C14 N4 1.9(4) . . . . ?
N5 C15 C14 C13 -178.9(3) . . . . ?
N7 C23 C22 C21 178.2(3) . . . . ?
N1 C1 C6 O1 0.4(4) . . . . ?
N1 C1 C6 C5 -179.7(3) . . . . ?
N1 C1 C2 C3 179.4(4) . . . . ?
N6 N5 C15 C16 -0.6(5) . . . . ?
N6 N5 C15 C14 -177.3(3) . . . . ?
N4 C10 C8 N3 -4.9(4) . . . . ?
N4 C10 C8 C9 175.1(3) . . . . ?
N4 C10 C11 C12 2.1(4) . . . . ?
N2 N3 C8 C10 173.5(2) . . . . ?
N2 N3 C8 C9 -6.5(5) . . . . ?
C10 N4 C14 C15 176.6(3) . . . . ?
C10 N4 C14 C13 -2.6(4) . . . . ?
C17 O2 C18 C19 177.3(3) . . . . ?
C17 O2 C18 C23 -0.9(3) . . . . ?
C17 N7 C23 C18 -0.3(3) . . . . ?
C17 N7 C23 C22 177.9(3) . . . . ?
C8 N3 N2 C7 134.1(3) . . . . ?
C8 C10 C11 C12 179.9(3) . . . . ?
C15 N5 N6 C17 177.9(3) . . . . ?
C12 C13 C14 N4 2.3(5) . . . . ?
C12 C13 C14 C15 -176.8(3) . . . . ?
C18 O2 C17 N7 0.8(3) . . . . ?
C18 O2 C17 N6 -179.1(2) . . . . ?
C18 C19 C20 C21 -0.8(5) . . . . ?
C18 C23 C22 C21 -3.8(5) . . . . ?
C11 C10 C8 N3 177.3(3) . . . . ?
C11 C10 C8 C9 -2.7(5) . . . . ?
C11 C12 C13 C14 0.2(5) . . . . ?
C19 C18 C23 N7 -177.5(3) . . . . ?
C19 C18 C23 C22 4.0(5) . . . . ?
C19 C20 C21 C22 0.8(6) . . . . ?
C23 N7 C17 O2 -0.3(3) . . . . ?
C23 N7 C17 N6 179.5(3) . . . . ?
C23 C18 C19 C20 -1.6(5) . . . . ?
C23 C22 C21 C20 1.5(5) . . . . ?
C1 N1 C7 O1 -0.3(4) . . . . ?
C1 N1 C7 N2 -179.9(4) . . . . ?
C1 C6 C5 C4 0.1(6) . . . . ?
C13 C12 C11 C10 -2.4(5) . . . . ?
C7 O1 C6 C1 -0.5(4) . . . . ?
C7 O1 C6 C5 179.5(4) . . . . ?
C7 N1 C1 C6 0.0(4) . . . . ?
C7 N1 C1 C2 -179.8(4) . . . . ?
C6 O1 C7 N1 0.5(4) . . . . ?
C6 O1 C7 N2 -179.8(3) . . . . ?
C6 C1 C2 C3 -0.3(5) . . . . ?
C6 C5 C4 C3 0.0(6) . . . . ?
C16 C15 C14 N4 -174.7(3) . . . . ?
C16 C15 C14 C13 4.4(5) . . . . ?
C14 N4 C10 C8 -177.7(3) . . . . ?
C14 N4 C10 C11 0.3(5) . . . . ?
C5 C4 C3 C2 -0.3(6) . . . . ?
C4 C3 C2 C1 0.4(6) . . . . ?
C2 C1 C6 O1 -179.9(3) . . . . ?
C2 C1 C6 C5 0.1(6) . . . . ?
